data_1516535
loop_
_publ_author_name
'Kodera, Masahito'
'Tsuji, Tomokazu'
'Yasunaga, Tomohiro'
'Kawahara, Yuka'
'Hirano, Tomoya'
'Hitomi, Yutaka'
'Nomura, Takashi'
'Ogura, Takashi'
'Kobayashi, Yoshio'
'Sajith, P. K.'
'Shiota, Yoshihito'
'Yoshizawa, Kazunari'

_publ_section_title
;
 Roles of carboxylate donors in O--O bond scission of peroxodi-iron(iii)
 to high-spin oxodi-iron(iv) with a new carboxylate-containing
 dinucleating ligand
;
_journal_issue 6
_journal_name_full 'Chemical Science'
_journal_page_first 2282
_journal_paper_doi 10.1039/c3sc51541a
_journal_volume 5
_journal_year 2014
_chemical_formula_moiety 'C30 H34 Fe2 N6 O7, 2(C F3 O3 S), 2(H2 O)'
_chemical_formula_sum 'C32 H38 F6 Fe2 N6 O15 S2'
_chemical_formula_weight 1036.49
_space_group_IT_number 2
_symmetry_cell_setting triclinic
_symmetry_Int_Tables_number 2
_symmetry_space_group_name_Hall '-P 1'
_symmetry_space_group_name_H-M 'P -1'
_atom_sites_solution_hydrogens geom
_atom_sites_solution_primary direct
_atom_sites_solution_secondary difmap
_cell_angle_alpha 114.729(8)
_cell_angle_beta 99.954(7)
_cell_angle_gamma 90.485(6)
_cell_formula_units_Z 2
_cell_length_a 11.5827(3)
_cell_length_b 13.4954(3)
_cell_length_c 14.5372(3)
_cell_measurement_reflns_used 19154
_cell_measurement_temperature 93
_cell_measurement_theta_max 27.45
_cell_measurement_theta_min 3.01
_cell_volume 2024.60(17)
_computing_cell_refinement 'RAPID AUTO'
_computing_data_collection 'RAPID AUTO (Rigaku, ????)'
_computing_data_reduction 'RAPID AUTO'
_computing_molecular_graphics 'CrystalStructure 4.1'
_computing_publication_material 'CrystalStructure 4.1 (Rigaku, 2013)'
_computing_structure_refinement 'SHELXL97 (Sheldrick, 2008)'
_computing_structure_solution 'SIR2004 (Burla, et al., 2005)'
_diffrn_ambient_temperature 93
_diffrn_detector_area_resol_mean 10.000
_diffrn_measured_fraction_theta_full 0.997
_diffrn_measured_fraction_theta_max 0.997
_diffrn_measurement_device_type 'Rigaku R-AXIS RAPID'
_diffrn_measurement_method \w
_diffrn_radiation_type 'Mo K\a'
_diffrn_radiation_wavelength 0.71075
_diffrn_reflns_av_R_equivalents 0.0303
_diffrn_reflns_limit_h_max 14
_diffrn_reflns_limit_h_min -15
_diffrn_reflns_limit_k_max 17
_diffrn_reflns_limit_k_min -17
_diffrn_reflns_limit_l_max 18
_diffrn_reflns_limit_l_min -18
_diffrn_reflns_number 20161
_diffrn_reflns_theta_full 27.46
_diffrn_reflns_theta_max 27.46
_diffrn_reflns_theta_min 3.01
_diffrn_standards_number 0
_exptl_absorpt_coefficient_mu 0.923
_exptl_absorpt_correction_T_max 0.894
_exptl_absorpt_correction_T_min 0.682
_exptl_absorpt_correction_type multi-scan
_exptl_absorpt_process_details 'ABSCOR (Rigaku, 1995)'
_exptl_crystal_colour red
_exptl_crystal_density_diffrn 1.700
_exptl_crystal_density_method 'not measured'
_exptl_crystal_description block
_exptl_crystal_F_000 1060.00
_exptl_crystal_size_max 0.389
_exptl_crystal_size_mid 0.145
_exptl_crystal_size_min 0.122
_refine_diff_density_max 0.54
_refine_diff_density_min -0.41
_refine_ls_extinction_method none
_refine_ls_goodness_of_fit_ref 1.098
_refine_ls_hydrogen_treatment constr
_refine_ls_number_parameters 592
_refine_ls_number_reflns 9218
_refine_ls_number_restraints 0
_refine_ls_R_factor_gt 0.0257
_refine_ls_shift/su_max 0.002
_refine_ls_structure_factor_coef Fsqd
_refine_ls_weighting_details 'w = 1/[\s^2^(Fo^2^)+(0.0415P)^2^+0.8127P] where P=(Fo^2^+2Fc^2^)/3'
_refine_ls_weighting_scheme calc
_refine_ls_wR_factor_ref 0.0814
_reflns_number_gt 8549
_reflns_number_total 9218
_reflns_threshold_expression F^2^>2.0\s(F^2^)
_cod_data_source_file c3sc51541a2.cif
_cod_data_source_block DOSHISYA_TfO
_cod_database_code 1516535

loop_
_symmetry_equiv_pos_site_id
_symmetry_equiv_pos_as_xyz
1 +X,+Y,+Z
2 -X,-Y,-Z

loop_
_atom_site_label
_atom_site_type_symbol
_atom_site_fract_x
_atom_site_fract_y
_atom_site_fract_z
_atom_site_U_iso_or_equiv
_atom_site_adp_type
_atom_site_occupancy
_atom_site_symmetry_multiplicity
_atom_site_calc_flag
_atom_site_refinement_flags
Fe1 Fe 0.388055(17) 0.380488(15) 0.754242(15) 0.00925(6) Uani 1 2 d .
Fe2 Fe 0.193960(17) 0.217699(15) 0.811441(15) 0.00943(6) Uani 1 2 d .
S1 S 0.73343(3) 0.07060(3) 0.96735(3) 0.01606(8) Uani 1 2 d .
S2 S 0.23509(3) 0.34776(3) 0.38376(3) 0.01363(8) Uani 1 2 d .
F1 F 0.66289(10) 0.23844(9) 1.11353(8) 0.0325(2) Uani 1 2 d .
F2 F 0.84314(11) 0.20755(10) 1.15061(9) 0.0423(3) Uani 1 2 d .
F3 F 0.79494(11) 0.28216(9) 1.04543(10) 0.0407(3) Uani 1 2 d .
F4 F 0.24822(10) 0.13694(8) 0.27657(8) 0.0322(2) Uani 1 2 d .
F5 F 0.10642(9) 0.20369(8) 0.21099(7) 0.0231(2) Uani 1 2 d .
F6 F 0.28405(10) 0.23692(10) 0.19920(8) 0.0347(3) Uani 1 2 d .
O1 O 0.28258(9) 0.29472(8) 0.77087(8) 0.0123(2) Uani 1 2 d .
O2 O 0.40253(9) 0.51045(8) 0.89335(8) 0.0134(2) Uani 1 2 d .
O3 O 0.50390(9) 0.66618(8) 1.00845(8) 0.0154(2) Uani 1 2 d .
O4 O 0.54039(9) 0.33840(9) 0.82114(9) 0.0145(2) Uani 1 2 d .
O5 O 0.04137(9) 0.23831(8) 0.73300(8) 0.0136(2) Uani 1 2 d .
O6 O -0.15399(9) 0.23526(9) 0.71280(8) 0.0153(2) Uani 1 2 d .
O7 O 0.32368(10) 0.17622(9) 0.90027(9) 0.0140(2) Uani 1 2 d .
O8 O 0.67810(11) 0.00660(10) 1.00880(10) 0.0253(3) Uani 1 2 d .
O9 O 0.65488(11) 0.08721(10) 0.88648(9) 0.0248(3) Uani 1 2 d .
O10 O 0.84914(10) 0.04405(9) 0.94774(9) 0.0217(2) Uani 1 2 d .
O11 O 0.16622(11) 0.31457(9) 0.44120(9) 0.0216(2) Uani 1 2 d .
O12 O 0.36042(10) 0.36575(9) 0.42236(9) 0.0194(2) Uani 1 2 d .
O13 O 0.18668(10) 0.42891(9) 0.35120(10) 0.0217(2) Uani 1 2 d .
O14 O 0.63549(11) 0.15353(10) 0.72540(9) 0.0201(2) Uani 1 2 d .
O15 O 0.42055(11) -0.01458(10) 0.82481(10) 0.0227(2) Uani 1 2 d .
N1 N 0.50152(11) 0.50460(10) 0.73587(9) 0.0123(2) Uani 1 2 d .
N2 N 0.26165(11) 0.45695(10) 0.68855(9) 0.0121(2) Uani 1 2 d .
N3 N 0.44445(11) 0.28919(10) 0.60860(9) 0.0119(2) Uani 1 2 d .
N4 N 0.06240(11) 0.14066(9) 0.86498(9) 0.0113(2) Uani 1 2 d .
N5 N 0.16368(10) 0.34583(10) 0.95412(9) 0.0115(2) Uani 1 2 d .
N6 N 0.17698(11) 0.04625(10) 0.69906(9) 0.0120(2) Uani 1 2 d .
C1 C 0.54739(13) 0.59212(12) 0.84000(11) 0.0157(3) Uani 1 2 d .
C2 C 0.47925(12) 0.58986(11) 0.91983(11) 0.0119(3) Uani 1 2 d .
C3 C 0.43040(13) 0.54616(12) 0.66586(12) 0.0153(3) Uani 1 2 d .
C4 C 0.30047(13) 0.53606(12) 0.66505(11) 0.0137(3) Uani 1 2 d .
C5 C 0.22300(15) 0.59989(13) 0.63469(12) 0.0181(3) Uani 1 2 d .
C6 C 0.10287(15) 0.57947(13) 0.62563(12) 0.0205(3) Uani 1 2 d .
C7 C 0.06335(14) 0.49637(13) 0.64843(12) 0.0190(3) Uani 1 2 d .
C8 C 0.14499(13) 0.43759(12) 0.68013(11) 0.0154(3) Uani 1 2 d .
C9 C 0.59632(13) 0.44270(12) 0.68714(11) 0.0152(3) Uani 1 2 d .
C10 C 0.54452(13) 0.33459(12) 0.60023(11) 0.0135(3) Uani 1 2 d .
C11 C 0.59919(14) 0.28447(13) 0.51681(12) 0.0177(3) Uani 1 2 d .
C12 C 0.54998(14) 0.18460(13) 0.43848(12) 0.0193(3) Uani 1 2 d .
C13 C 0.44685(14) 0.13836(12) 0.44621(11) 0.0168(3) Uani 1 2 d .
C14 C 0.39428(13) 0.19268(12) 0.53109(11) 0.0134(3) Uani 1 2 d .
C15 C 0.28411(13) 0.14169(12) 0.54129(11) 0.0140(3) Uani 1 2 d .
C16 C 0.31768(13) 0.07030(12) 0.59985(11) 0.0142(3) Uani 1 2 d .
C17 C 0.21533(13) 0.00822(12) 0.60887(11) 0.0139(3) Uani 1 2 d .
C18 C 0.16508(15) -0.09024(13) 0.52683(12) 0.0191(3) Uani 1 2 d .
C19 C 0.07652(15) -0.15111(13) 0.53826(13) 0.0225(3) Uani 1 2 d .
C20 C 0.04363(14) -0.11576(12) 0.63384(12) 0.0185(3) Uani 1 2 d .
C21 C 0.09679(13) -0.01763(11) 0.71292(11) 0.0132(3) Uani 1 2 d .
C22 C 0.07616(13) 0.02168(11) 0.82159(11) 0.0136(3) Uani 1 2 d .
C23 C -0.05661(12) 0.16288(12) 0.82569(11) 0.0135(3) Uani 1 2 d .
C24 C -0.05760(13) 0.21571(11) 0.75057(10) 0.0117(3) Uani 1 2 d .
C25 C 0.09112(13) 0.19225(11) 0.97943(11) 0.0126(3) Uani 1 2 d .
C26 C 0.11336(12) 0.31438(11) 1.01619(11) 0.0120(3) Uani 1 2 d .
C27 C 0.08608(13) 0.38967(12) 1.10769(11) 0.0150(3) Uani 1 2 d .
C28 C 0.11294(13) 0.50068(12) 1.13710(12) 0.0166(3) Uani 1 2 d .
C29 C 0.16490(13) 0.53280(12) 1.07367(12) 0.0153(3) Uani 1 2 d .
C30 C 0.18883(13) 0.45354(12) 0.98271(11) 0.0138(3) Uani 1 2 d .
C31 C 0.75971(15) 0.20690(14) 1.07477(14) 0.0242(3) Uani 1 2 d .
C32 C 0.21828(14) 0.22522(13) 0.26176(11) 0.0178(3) Uani 1 2 d .
H1A H 0.54294 0.66415 0.83738 0.0188 Uiso 1 2 calc R
H1B H 0.63121 0.58365 0.86147 0.0188 Uiso 1 2 calc R
H2 H 0.56133 0.27982 0.78952 0.0174 Uiso 1 2 calc R
H3A H 0.44419 0.50451 0.59485 0.0184 Uiso 1 2 calc R
H3B H 0.45701 0.62406 0.68819 0.0184 Uiso 1 2 calc R
H4 H 0.5313 0.34471 0.87963 0.0174 Uiso 1 2 calc R
H5 H 0.252 0.65688 0.62031 0.0217 Uiso 1 2 calc R
H6 H 0.0486 0.62162 0.6042 0.0246 Uiso 1 2 calc R
H7 H -0.01839 0.48033 0.6423 0.0228 Uiso 1 2 calc R
H8 H 0.11806 0.38145 0.69662 0.0185 Uiso 1 2 calc R
H9A H 0.65367 0.42999 0.7392 0.0183 Uiso 1 2 calc R
H9B H 0.63837 0.48576 0.66019 0.0183 Uiso 1 2 calc R
H10 H 0.373 0.22338 0.932 0.0168 Uiso 1 2 calc R
H11 H 0.66963 0.31819 0.51335 0.0213 Uiso 1 2 calc R
H12 H 0.58614 0.14852 0.38062 0.0232 Uiso 1 2 calc R
H13 H 0.41199 0.06959 0.39359 0.0202 Uiso 1 2 calc R
H14 H 0.34837 0.12113 0.87758 0.0168 Uiso 1 2 calc R
H15A H 0.23677 0.096 0.47195 0.0168 Uiso 1 2 calc R
H15B H 0.23614 0.19975 0.57939 0.0168 Uiso 1 2 calc R
H16A H 0.37156 0.01724 0.56415 0.0171 Uiso 1 2 calc R
H16B H 0.3613 0.11805 0.67016 0.0171 Uiso 1 2 calc R
H17 H 0.69955 0.17567 0.7244 0.0241 Uiso 1 2 calc R
H18 H 0.19167 -0.11543 0.46323 0.0229 Uiso 1 2 calc R
H19 H 0.03873 -0.21607 0.48169 0.0270 Uiso 1 2 calc R
H20 H -0.0141 -0.158 0.6447 0.0221 Uiso 1 2 calc R
H21 H 0.64768 0.1331 0.76766 0.0241 Uiso 1 2 calc R
H22A H 0.00433 -0.01851 0.82172 0.0164 Uiso 1 2 calc R
H22B H 0.14353 0.00704 0.86484 0.0164 Uiso 1 2 calc R
H23A H -0.0906 0.2119 0.88497 0.0162 Uiso 1 2 calc R
H23B H -0.10758 0.09311 0.79038 0.0162 Uiso 1 2 calc R
H24 H 0.48586 0.00315 0.8338 0.0272 Uiso 1 2 calc R
H25A H 0.16196 0.16287 1.00397 0.0151 Uiso 1 2 calc R
H25B H 0.02488 0.17588 1.00725 0.0151 Uiso 1 2 calc R
H26 H 0.40266 -0.03196 0.8706 0.0272 Uiso 1 2 calc R
H27 H 0.04966 0.36585 1.14958 0.0179 Uiso 1 2 calc R
H28 H 0.0959 0.55381 1.19984 0.0199 Uiso 1 2 calc R
H29 H 0.18385 0.60824 1.09238 0.0184 Uiso 1 2 calc R
H30 H 0.22402 0.47576 0.93918 0.0165 Uiso 1 2 calc R

loop_
_atom_site_aniso_label
_atom_site_aniso_U_11
_atom_site_aniso_U_22
_atom_site_aniso_U_33
_atom_site_aniso_U_12
_atom_site_aniso_U_13
_atom_site_aniso_U_23
Fe1 0.00812(10) 0.01063(10) 0.00908(10) -0.00074(7) 0.00125(8) 0.00446(8)
Fe2 0.00886(10) 0.00984(10) 0.00899(10) -0.00148(7) 0.00107(8) 0.00374(8)
S1 0.01464(18) 0.01883(18) 0.01720(18) 0.00156(13) 0.00397(14) 0.00975(15)
S2 0.01250(17) 0.01435(16) 0.01452(17) -0.00070(13) 0.00142(13) 0.00710(14)
F1 0.0324(6) 0.0373(6) 0.0289(6) 0.0186(5) 0.0132(5) 0.0120(5)
F2 0.0377(7) 0.0383(6) 0.0278(6) 0.0149(5) -0.0096(5) -0.0024(5)
F3 0.0454(7) 0.0199(5) 0.0559(8) -0.0000(5) 0.0169(6) 0.0125(5)
F4 0.0440(7) 0.0185(5) 0.0242(5) 0.0083(4) -0.0059(5) 0.0041(4)
F5 0.0197(5) 0.0272(5) 0.0191(5) -0.0062(4) -0.0057(4) 0.0105(4)
F6 0.0305(6) 0.0489(7) 0.0195(5) -0.0062(5) 0.0104(4) 0.0076(5)
O1 0.0122(5) 0.0124(5) 0.0119(5) -0.0011(4) 0.0033(4) 0.0045(4)
O2 0.0134(5) 0.0135(5) 0.0118(5) -0.0030(4) 0.0015(4) 0.0043(4)
O3 0.0176(5) 0.0145(5) 0.0113(5) -0.0038(4) -0.0004(4) 0.0041(4)
O4 0.0131(5) 0.0190(5) 0.0130(5) 0.0034(4) 0.0024(4) 0.0084(4)
O5 0.0121(5) 0.0168(5) 0.0131(5) -0.0011(4) 0.0010(4) 0.0080(4)
O6 0.0133(5) 0.0186(5) 0.0137(5) 0.0021(4) 0.0009(4) 0.0071(4)
O7 0.0117(5) 0.0116(5) 0.0159(5) -0.0018(4) -0.0017(4) 0.0048(4)
O8 0.0239(6) 0.0297(6) 0.0313(6) 0.0018(5) 0.0101(5) 0.0199(6)
O9 0.0238(6) 0.0319(7) 0.0224(6) 0.0030(5) 0.0013(5) 0.0164(5)
O10 0.0170(6) 0.0223(6) 0.0249(6) 0.0026(4) 0.0072(5) 0.0080(5)
O11 0.0255(6) 0.0224(6) 0.0170(5) -0.0054(5) 0.0063(5) 0.0077(5)
O12 0.0142(5) 0.0207(6) 0.0206(5) -0.0009(4) -0.0024(4) 0.0085(5)
O13 0.0159(5) 0.0212(6) 0.0330(6) 0.0031(4) 0.0030(5) 0.0169(5)
O14 0.0149(6) 0.0264(6) 0.0222(6) 0.0023(5) 0.0028(5) 0.0138(5)
O15 0.0195(6) 0.0257(6) 0.0240(6) 0.0031(5) 0.0051(5) 0.0113(5)
N1 0.0112(6) 0.0152(6) 0.0105(5) -0.0008(4) 0.0017(5) 0.0055(5)
N2 0.0119(6) 0.0138(6) 0.0105(5) 0.0010(4) 0.0015(5) 0.0053(5)
N3 0.0118(6) 0.0142(6) 0.0107(5) 0.0018(4) 0.0022(5) 0.0063(5)
N4 0.0114(6) 0.0113(6) 0.0106(5) -0.0008(4) 0.0002(5) 0.0050(5)
N5 0.0099(5) 0.0132(6) 0.0111(5) -0.0004(4) 0.0007(5) 0.0053(5)
N6 0.0115(6) 0.0119(6) 0.0121(6) -0.0003(4) 0.0012(5) 0.0050(5)
C1 0.0148(7) 0.0163(7) 0.0127(7) -0.0052(5) 0.0010(6) 0.0039(6)
C2 0.0106(6) 0.0129(6) 0.0126(6) 0.0007(5) -0.0006(5) 0.0070(5)
C3 0.0159(7) 0.0172(7) 0.0159(7) -0.0012(5) 0.0022(6) 0.0103(6)
C4 0.0163(7) 0.0152(7) 0.0094(6) 0.0014(5) 0.0028(5) 0.0047(5)
C5 0.0241(8) 0.0177(7) 0.0162(7) 0.0049(6) 0.0050(6) 0.0102(6)
C6 0.0218(8) 0.0238(8) 0.0173(7) 0.0092(6) 0.0035(6) 0.0100(6)
C7 0.0140(7) 0.0246(8) 0.0170(7) 0.0050(6) 0.0027(6) 0.0076(6)
C8 0.0139(7) 0.0179(7) 0.0136(7) 0.0004(5) 0.0018(6) 0.0062(6)
C9 0.0111(7) 0.0199(7) 0.0157(7) -0.0005(5) 0.0044(6) 0.0079(6)
C10 0.0117(7) 0.0184(7) 0.0135(7) 0.0027(5) 0.0025(5) 0.0097(6)
C11 0.0151(7) 0.0240(8) 0.0190(7) 0.0045(6) 0.0080(6) 0.0120(6)
C12 0.0222(8) 0.0234(8) 0.0170(7) 0.0097(6) 0.0096(6) 0.0106(6)
C13 0.0211(8) 0.0158(7) 0.0136(7) 0.0049(6) 0.0039(6) 0.0061(6)
C14 0.0148(7) 0.0141(7) 0.0124(6) 0.0031(5) 0.0013(5) 0.0071(6)
C15 0.0143(7) 0.0146(7) 0.0114(6) 0.0003(5) 0.0000(5) 0.0047(5)
C16 0.0143(7) 0.0151(7) 0.0138(6) 0.0022(5) 0.0038(6) 0.0062(6)
C17 0.0145(7) 0.0137(7) 0.0131(7) 0.0027(5) 0.0019(6) 0.0058(6)
C18 0.0226(8) 0.0175(7) 0.0134(7) -0.0002(6) 0.0034(6) 0.0030(6)
C19 0.0249(8) 0.0159(7) 0.0172(7) -0.0051(6) 0.0001(6) -0.0004(6)
C20 0.0175(7) 0.0154(7) 0.0194(7) -0.0043(6) 0.0015(6) 0.0052(6)
C21 0.0126(7) 0.0121(6) 0.0147(7) 0.0001(5) 0.0017(5) 0.0057(6)
C22 0.0148(7) 0.0106(6) 0.0150(7) -0.0021(5) 0.0022(6) 0.0054(5)
C23 0.0096(6) 0.0178(7) 0.0148(7) -0.0004(5) 0.0004(5) 0.0092(6)
C24 0.0136(7) 0.0102(6) 0.0084(6) 0.0001(5) 0.0012(5) 0.0015(5)
C25 0.0144(7) 0.0138(6) 0.0095(6) -0.0012(5) 0.0006(5) 0.0056(5)
C26 0.0097(6) 0.0150(7) 0.0113(6) -0.0001(5) -0.0003(5) 0.0063(5)
C27 0.0156(7) 0.0175(7) 0.0121(6) 0.0007(5) 0.0030(6) 0.0065(6)
C28 0.0166(7) 0.0168(7) 0.0133(7) 0.0022(6) 0.0025(6) 0.0036(6)
C29 0.0138(7) 0.0135(7) 0.0170(7) 0.0005(5) 0.0018(6) 0.0054(6)
C30 0.0119(7) 0.0147(7) 0.0153(7) -0.0006(5) 0.0015(5) 0.0073(6)
C31 0.0218(8) 0.0228(8) 0.0261(8) 0.0072(6) 0.0041(7) 0.0086(7)
C32 0.0181(7) 0.0214(7) 0.0129(7) -0.0005(6) 0.0002(6) 0.0075(6)

loop_
_atom_type_symbol
_atom_type_description
_atom_type_scat_dispersion_real
_atom_type_scat_dispersion_imag
_atom_type_scat_source
C C 0.0033 0.0016
;
International Tables for Crystallography
(1992, Vol. C, Tables 4.2.6.8 and 6.1.1.4)
;
H H 0.0000 0.0000
;
International Tables for Crystallography
(1992, Vol. C, Table 6.1.1.4)
;
O O 0.0106 0.0060
;
International Tables for Crystallography
(1992, Vol. C, Tables 4.2.6.8 and 6.1.1.4)
;
N N 0.0061 0.0033
;
International Tables for Crystallography
(1992, Vol. C, Tables 4.2.6.8 and 6.1.1.4)
;
F F 0.0171 0.0103
;
International Tables for Crystallography
(1992, Vol. C, Tables 4.2.6.8 and 6.1.1.4)
;
Fe Fe 0.3463 0.8444
;
International Tables for Crystallography
(1992, Vol. C, Tables 4.2.6.8 and 6.1.1.4)
;
S S 0.1246 0.1234
;
International Tables for Crystallography
(1992, Vol. C, Tables 4.2.6.8 and 6.1.1.4)
;

loop_
_geom_angle_atom_site_label_1
_geom_angle_atom_site_label_2
_geom_angle_atom_site_label_3
_geom_angle
_geom_angle_publ_flag
O1 Fe1 O2 98.00(5) yes
O1 Fe1 O4 99.21(5) yes
O1 Fe1 N1 172.12(5) yes
O1 Fe1 N2 95.26(5) yes
O1 Fe1 N3 108.95(5) yes
O2 Fe1 O4 85.03(4) yes
O2 Fe1 N1 78.31(5) yes
O2 Fe1 N2 89.72(4) yes
O2 Fe1 N3 152.54(5) yes
O4 Fe1 N1 87.48(5) yes
O4 Fe1 N2 165.16(5) yes
O4 Fe1 N3 85.55(5) yes
N1 Fe1 N2 77.86(5) yes
N1 Fe1 N3 75.55(5) yes
N2 Fe1 N3 92.90(5) yes
O1 Fe2 O5 94.02(5) yes
O1 Fe2 O7 99.22(5) yes
O1 Fe2 N4 171.05(5) yes
O1 Fe2 N5 100.10(5) yes
O1 Fe2 N6 108.10(5) yes
O5 Fe2 O7 166.76(5) yes
O5 Fe2 N4 79.16(5) yes
O5 Fe2 N5 91.18(4) yes
O5 Fe2 N6 88.95(4) yes
O7 Fe2 N4 87.69(5) yes
O7 Fe2 N5 86.75(5) yes
O7 Fe2 N6 86.74(5) yes
N4 Fe2 N5 74.48(5) yes
N4 Fe2 N6 77.79(5) yes
N5 Fe2 N6 151.73(6) yes
O8 S1 O9 113.65(8) yes
O8 S1 O10 115.69(8) yes
O8 S1 C31 102.91(9) yes
O9 S1 O10 115.29(8) yes
O9 S1 C31 103.52(8) yes
O10 S1 C31 103.44(7) yes
O11 S2 O12 115.79(8) yes
O11 S2 O13 115.29(8) yes
O11 S2 C32 102.47(7) yes
O12 S2 O13 114.42(8) yes
O12 S2 C32 103.75(7) yes
O13 S2 C32 102.49(8) yes
Fe1 O1 Fe2 169.12(6) yes
Fe1 O2 C2 119.94(10) yes
Fe2 O5 C24 120.89(11) yes
Fe1 N1 C1 107.57(11) yes
Fe1 N1 C3 109.19(9) yes
Fe1 N1 C9 104.62(10) yes
C1 N1 C3 112.78(12) yes
C1 N1 C9 112.17(11) yes
C3 N1 C9 110.13(13) yes
Fe1 N2 C4 118.07(10) yes
Fe1 N2 C8 122.35(13) yes
C4 N2 C8 119.18(15) yes
Fe1 N3 C10 113.75(8) yes
Fe1 N3 C14 127.42(12) yes
C10 N3 C14 118.75(13) yes
Fe2 N4 C22 107.04(10) yes
Fe2 N4 C23 107.90(11) yes
Fe2 N4 C25 106.83(9) yes
C22 N4 C23 111.36(10) yes
C22 N4 C25 111.90(13) yes
C23 N4 C25 111.52(11) yes
Fe2 N5 C26 116.99(9) yes
Fe2 N5 C30 124.07(12) yes
C26 N5 C30 118.91(12) yes
Fe2 N6 C17 125.44(12) yes
Fe2 N6 C21 113.40(9) yes
C17 N6 C21 119.08(11) yes
N1 C1 C2 112.35(12) yes
O2 C2 O3 123.89(16) yes
O2 C2 C1 118.52(11) yes
O3 C2 C1 117.58(13) yes
N1 C3 C4 112.48(16) yes
N2 C4 C3 116.55(15) yes
N2 C4 C5 121.34(15) yes
C3 C4 C5 121.97(17) yes
C4 C5 C6 119.35(18) yes
C5 C6 C7 118.93(17) yes
C6 C7 C8 118.80(15) yes
N2 C8 C7 122.38(17) yes
N1 C9 C10 109.84(12) yes
N3 C10 C9 117.09(13) yes
N3 C10 C11 122.37(12) yes
C9 C10 C11 120.53(15) yes
C10 C11 C12 119.20(16) yes
C11 C12 C13 118.63(15) yes
C12 C13 C14 120.05(12) yes
N3 C14 C13 120.95(15) yes
N3 C14 C15 118.63(13) yes
C13 C14 C15 120.32(12) yes
C14 C15 C16 109.32(13) yes
C15 C16 C17 114.69(13) yes
N6 C17 C16 118.95(11) yes
N6 C17 C18 120.79(16) yes
C16 C17 C18 120.18(14) yes
C17 C18 C19 119.91(16) yes
C18 C19 C20 119.00(13) yes
C19 C20 C21 118.66(17) yes
N6 C21 C20 122.13(15) yes
N6 C21 C22 115.27(11) yes
C20 C21 C22 122.47(16) yes
N4 C22 C21 109.90(14) yes
N4 C23 C24 113.57(13) yes
O5 C24 O6 124.73(16) yes
O5 C24 C23 117.62(13) yes
O6 C24 C23 117.64(14) yes
N4 C25 C26 108.46(14) yes
N5 C26 C25 115.28(12) yes
N5 C26 C27 121.95(14) yes
C25 C26 C27 122.77(16) yes
C26 C27 C28 118.86(17) yes
C27 C28 C29 119.15(13) yes
C28 C29 C30 119.17(15) yes
N5 C30 C29 121.96(17) yes
S1 C31 F1 111.64(11) yes
S1 C31 F2 110.30(13) yes
S1 C31 F3 111.43(13) yes
F1 C31 F2 107.72(16) yes
F1 C31 F3 107.68(15) yes
F2 C31 F3 107.91(14) yes
S2 C32 F4 111.71(11) yes
S2 C32 F5 110.96(11) yes
S2 C32 F6 111.73(11) yes
F4 C32 F5 107.04(13) yes
F4 C32 F6 108.07(14) yes
F5 C32 F6 107.09(13) yes
Fe1 O4 H2 117.340 no
Fe1 O4 H4 107.246 no
H2 O4 H4 110.133 no
Fe2 O7 H10 112.579 no
Fe2 O7 H14 120.068 no
H10 O7 H14 111.864 no
H17 O14 H21 103.379 no
H24 O15 H26 113.694 no
N1 C1 H1A 109.129 no
N1 C1 H1B 109.133 no
C2 C1 H1A 109.135 no
C2 C1 H1B 109.130 no
H1A C1 H1B 107.864 no
N1 C3 H3A 109.097 no
N1 C3 H3B 109.099 no
C4 C3 H3A 109.103 no
C4 C3 H3B 109.105 no
H3A C3 H3B 107.848 no
C4 C5 H5 120.318 no
C6 C5 H5 120.330 no
C5 C6 H6 120.535 no
C7 C6 H6 120.538 no
C6 C7 H7 120.604 no
C8 C7 H7 120.596 no
N2 C8 H8 118.811 no
C7 C8 H8 118.813 no
N1 C9 H9A 109.691 no
N1 C9 H9B 109.694 no
C10 C9 H9A 109.699 no
C10 C9 H9B 109.701 no
H9A C9 H9B 108.194 no
C10 C11 H11 120.397 no
C12 C11 H11 120.403 no
C11 C12 H12 120.682 no
C13 C12 H12 120.693 no
C12 C13 H13 119.972 no
C14 C13 H13 119.981 no
C14 C15 H15A 109.814 no
C14 C15 H15B 109.813 no
C16 C15 H15A 109.813 no
C16 C15 H15B 109.809 no
H15A C15 H15B 108.260 no
C15 C16 H16A 108.587 no
C15 C16 H16B 108.590 no
C17 C16 H16A 108.592 no
C17 C16 H16B 108.595 no
H16A C16 H16B 107.565 no
C17 C18 H18 120.046 no
C19 C18 H18 120.046 no
C18 C19 H19 120.502 no
C20 C19 H19 120.497 no
C19 C20 H20 120.663 no
C21 C20 H20 120.677 no
N4 C22 H22A 109.686 no
N4 C22 H22B 109.683 no
C21 C22 H22A 109.686 no
C21 C22 H22B 109.685 no
H22A C22 H22B 108.173 no
N4 C23 H23A 108.859 no
N4 C23 H23B 108.856 no
C24 C23 H23A 108.841 no
C24 C23 H23B 108.846 no
H23A C23 H23B 107.711 no
N4 C25 H25A 110.004 no
N4 C25 H25B 110.009 no
C26 C25 H25A 110.004 no
C26 C25 H25B 110.005 no
H25A C25 H25B 108.356 no
C26 C27 H27 120.571 no
C28 C27 H27 120.573 no
C27 C28 H28 120.424 no
C29 C28 H28 120.430 no
C28 C29 H29 120.409 no
C30 C29 H29 120.422 no
N5 C30 H30 119.025 no
C29 C30 H30 119.020 no

loop_
_geom_bond_atom_site_label_1
_geom_bond_atom_site_label_2
_geom_bond_distance
_geom_bond_publ_flag
Fe1 O1 1.7897(12) yes
Fe1 O2 2.0259(9) yes
Fe1 O4 2.0658(12) yes
Fe1 N1 2.2500(15) yes
Fe1 N2 2.1183(14) yes
Fe1 N3 2.1764(12) yes
Fe2 O1 1.7849(13) yes
Fe2 O5 2.0195(11) yes
Fe2 O7 2.0461(13) yes
Fe2 N4 2.2514(15) yes
Fe2 N5 2.1625(11) yes
Fe2 N6 2.1863(11) yes
S1 O8 1.4420(17) yes
S1 O9 1.4540(14) yes
S1 O10 1.4355(12) yes
S1 C31 1.8269(15) yes
S2 O11 1.4392(16) yes
S2 O12 1.4421(12) yes
S2 O13 1.4457(15) yes
S2 C32 1.8274(13) yes
F1 C31 1.335(2) yes
F2 C31 1.331(2) yes
F3 C31 1.340(3) yes
F4 C32 1.335(2) yes
F5 C32 1.3384(18) yes
F6 C32 1.338(2) yes
O2 C2 1.2676(18) yes
O3 C2 1.2489(15) yes
O5 C24 1.278(2) yes
O6 C24 1.2377(18) yes
N1 C1 1.4779(16) yes
N1 C3 1.491(2) yes
N1 C9 1.481(2) yes
N2 C4 1.345(2) yes
N2 C8 1.349(2) yes
N3 C10 1.354(2) yes
N3 C14 1.3552(16) yes
N4 C22 1.4809(18) yes
N4 C23 1.4813(19) yes
N4 C25 1.4830(18) yes
N5 C26 1.354(2) yes
N5 C30 1.348(2) yes
N6 C17 1.350(2) yes
N6 C21 1.358(2) yes
C1 C2 1.522(2) yes
C3 C4 1.508(2) yes
C4 C5 1.391(3) yes
C5 C6 1.389(2) yes
C6 C7 1.390(3) yes
C7 C8 1.380(2) yes
C9 C10 1.5052(17) yes
C10 C11 1.384(2) yes
C11 C12 1.3844(19) yes
C12 C13 1.386(3) yes
C13 C14 1.393(2) yes
C14 C15 1.503(2) yes
C15 C16 1.543(3) yes
C16 C17 1.501(2) yes
C17 C18 1.3956(18) yes
C18 C19 1.383(3) yes
C19 C20 1.391(3) yes
C20 C21 1.3864(17) yes
C21 C22 1.505(2) yes
C23 C24 1.532(3) yes
C25 C26 1.509(2) yes
C26 C27 1.3862(19) yes
C27 C28 1.391(2) yes
C28 C29 1.386(3) yes
C29 C30 1.385(2) yes
O4 H2 0.796 no
O4 H4 0.844 no
O7 H10 0.775 no
O7 H14 0.758 no
O14 H17 0.802 no
O14 H21 0.765 no
O15 H24 0.764 no
O15 H26 0.848 no
C1 H1A 0.990 no
C1 H1B 0.990 no
C3 H3A 0.990 no
C3 H3B 0.990 no
C5 H5 0.950 no
C6 H6 0.950 no
C7 H7 0.950 no
C8 H8 0.950 no
C9 H9A 0.990 no
C9 H9B 0.990 no
C11 H11 0.950 no
C12 H12 0.950 no
C13 H13 0.950 no
C15 H15A 0.990 no
C15 H15B 0.990 no
C16 H16A 0.990 no
C16 H16B 0.990 no
C18 H18 0.950 no
C19 H19 0.950 no
C20 H20 0.950 no
C22 H22A 0.990 no
C22 H22B 0.990 no
C23 H23A 0.990 no
C23 H23B 0.990 no
C25 H25A 0.990 no
C25 H25B 0.990 no
C27 H27 0.950 no
C28 H28 0.950 no
C29 H29 0.950 no
C30 H30 0.950 no

loop_
_geom_contact_atom_site_label_1
_geom_contact_atom_site_label_2
_geom_contact_distance
_geom_contact_publ_flag
_geom_contact_site_symmetry_2
Fe1 C15 3.4231(13) no .
Fe2 C16 3.4532(15) no .
F1 O8 2.8731(16) no .
F1 O9 3.0534(15) no .
F2 O8 3.0217(16) no .
F2 O10 2.8636(15) no .
F3 O9 2.9049(15) no .
F3 O10 3.0432(16) no .
F4 O11 2.8984(15) no .
F4 O12 3.0365(14) no .
F5 O11 2.9850(15) no .
F5 O13 2.8932(13) no .
F6 O12 2.9313(15) no .
F6 O13 2.9981(16) no .
O1 C8 3.074(2) no .
O1 C15 3.1078(17) no .
O1 C16 3.0967(16) no .
O1 C17 3.5775(16) no .
O1 C30 3.3060(18) no .
O2 C4 3.485(2) no .
O2 C30 3.212(2) no .
O4 C1 3.318(2) no .
O4 C2 3.2241(18) no .
O4 C9 2.985(2) no .
O4 C10 3.199(2) no .
O5 C8 3.355(2) no .
O5 C21 3.4185(19) no .
O7 C21 3.5519(16) no .
O7 C22 3.2629(18) no .
O7 C25 3.082(2) no .
O7 C26 3.3344(18) no .
N2 C2 3.5808(17) no .
N2 C6 2.773(2) no .
N3 C3 3.223(2) no .
N3 C4 3.582(2) no .
N3 C12 2.785(2) no .
N3 C16 3.232(2) no .
N5 C23 3.2376(17) no .
N5 C24 3.3709(16) no .
N5 C28 2.7746(18) no .
N6 C15 3.448(2) no .
N6 C19 2.7768(17) no .
N6 C23 3.543(2) no .
N6 C24 3.542(2) no .
C1 C4 3.326(2) no .
C2 C3 3.428(2) no .
C3 C10 3.005(2) no .
C4 C7 2.743(2) no .
C5 C8 2.726(3) no .
C10 C13 2.7237(18) no .
C11 C14 2.747(2) no .
C13 C16 3.304(3) no .
C15 C18 3.319(3) no .
C17 C20 2.755(3) no .
C18 C21 2.727(2) no .
C21 C23 3.085(2) no .
C21 C24 3.522(2) no .
C22 C24 3.479(2) no .
C23 C26 3.0058(17) no .
C26 C29 2.735(2) no .
C27 C30 2.739(3) no .
S1 F4 3.5249(11) no 2_656
F1 O2 3.5170(18) no 2_667
F1 O3 3.0497(18) no 2_667
F1 C1 3.3148(19) no 2_667
F1 C2 3.007(2) no 2_667
F1 C4 3.3335(16) no 2_667
F1 C5 3.3914(17) no 2_667
F2 F5 3.0312(16) no 1_656
F2 C5 3.3400(19) no 2_667
F2 C6 3.2676(17) no 2_667
F2 C22 3.402(2) no 2_657
F3 O2 3.5475(16) no 2_667
F3 O3 3.5554(16) no 2_667
F3 C27 3.4726(19) no 1_655
F4 S1 3.5249(11) no 2_656
F4 O9 3.3177(15) no 2_656
F4 O10 3.1447(13) no 2_656
F4 C13 3.0616(19) no .
F4 C14 3.5502(19) no .
F5 F2 3.0312(16) no 1_454
F5 O10 3.2791(14) no 2_656
F5 C22 3.5052(19) no 2_556
F5 C25 3.278(2) no 1_554
F5 C27 3.413(2) no 1_554
F6 O8 3.5077(16) no 2_656
F6 C1 3.297(2) no 2_666
F6 C25 3.3855(18) no 1_554
F6 C26 3.553(2) no 1_554
F6 C27 3.549(2) no 1_554
O1 O3 3.5363(15) no 2_667
O2 F1 3.5170(18) no 2_667
O2 F3 3.5475(16) no 2_667
O2 O3 3.3542(18) no 2_667
O2 C2 3.592(2) no 2_667
O3 F1 3.0497(18) no 2_667
O3 F3 3.5554(16) no 2_667
O3 O1 3.5363(15) no 2_667
O3 O2 3.3542(18) no 2_667
O3 O4 2.6402(19) no 2_667
O3 O7 2.6312(14) no 2_667
O4 O3 2.6402(19) no 2_667
O4 O14 2.6545(16) no .
O4 C2 3.524(2) no 2_667
O4 C29 3.5893(17) no 2_667
O6 O14 2.7338(18) no 1_455
O6 C18 3.1810(18) no 2_556
O6 C28 3.2853(17) no 2_567
O6 C29 3.3856(17) no 2_567
O7 O3 2.6312(14) no 2_667
O7 O8 3.251(2) no 2_657
O7 O15 2.6840(17) no .
O7 C2 3.5948(16) no 2_667
O8 F6 3.5077(16) no 2_656
O8 O7 3.251(2) no 2_657
O8 O15 3.5668(18) no .
O8 O15 2.812(2) no 2_657
O8 C22 3.565(2) no 2_657
O9 F4 3.3177(15) no 2_656
O9 O14 2.812(2) no .
O9 O15 2.8501(18) no .
O10 F4 3.1447(13) no 2_656
O10 F5 3.2791(14) no 2_656
O10 N4 3.396(2) no 1_655
O10 C22 3.404(2) no 1_655
O10 C23 3.152(2) no 1_655
O10 C25 3.280(2) no 1_655
O11 N2 3.2639(15) no .
O11 C4 3.4606(16) no .
O11 C6 3.591(2) no 2_566
O11 C7 3.4090(19) no .
O11 C8 3.2185(19) no .
O11 C14 3.474(2) no .
O11 C15 3.411(2) no .
O11 C20 3.289(2) no 2_556
O12 N3 3.285(2) no .
O12 C3 3.2983(17) no .
O12 C3 3.351(2) no 2_666
O12 C4 3.5074(18) no .
O12 C10 3.229(2) no .
O12 C11 3.277(2) no .
O12 C12 3.353(2) no .
O12 C13 3.371(2) no .
O12 C14 3.316(2) no .
O13 C6 3.434(2) no 2_566
O13 C7 3.075(2) no 2_566
O13 C9 3.294(2) no 2_666
O13 C27 3.341(2) no 1_554
O14 O4 2.6545(16) no .
O14 O6 2.7338(18) no 1_655
O14 O9 2.812(2) no .
O14 N3 3.536(2) no .
O14 C23 3.5918(18) no 1_655
O14 C24 3.566(2) no 1_655
O15 O7 2.6840(17) no .
O15 O8 3.5668(18) no .
O15 O8 2.812(2) no 2_657
O15 O9 2.8501(18) no .
O15 N6 3.3892(19) no .
N2 O11 3.2639(15) no .
N3 O12 3.285(2) no .
N3 O14 3.536(2) no .
N4 O10 3.396(2) no 1_455
N6 O15 3.3892(19) no .
C1 F1 3.3148(19) no 2_667
C1 F6 3.297(2) no 2_666
C2 F1 3.007(2) no 2_667
C2 O2 3.592(2) no 2_667
C2 O4 3.524(2) no 2_667
C2 O7 3.5948(16) no 2_667
C3 O12 3.2983(17) no .
C3 O12 3.351(2) no 2_666
C4 F1 3.3335(16) no 2_667
C4 O11 3.4606(16) no .
C4 O12 3.5074(18) no .
C5 F1 3.3914(17) no 2_667
C5 F2 3.3400(19) no 2_667
C6 F2 3.2676(17) no 2_667
C6 O11 3.591(2) no 2_566
C6 O13 3.434(2) no 2_566
C7 O11 3.4090(19) no .
C7 O13 3.075(2) no 2_566
C8 O11 3.2185(19) no .
C9 O13 3.294(2) no 2_666
C10 O12 3.229(2) no .
C11 O12 3.277(2) no .
C12 O12 3.353(2) no .
C12 C18 3.578(2) no 2_656
C13 F4 3.0616(19) no .
C13 O12 3.371(2) no .
C14 F4 3.5502(19) no .
C14 O11 3.474(2) no .
C14 O12 3.316(2) no .
C15 O11 3.411(2) no .
C18 O6 3.1810(18) no 2_556
C18 C12 3.578(2) no 2_656
C20 O11 3.289(2) no 2_556
C22 F2 3.402(2) no 2_657
C22 F5 3.5052(19) no 2_556
C22 O8 3.565(2) no 2_657
C22 O10 3.404(2) no 1_455
C23 O10 3.152(2) no 1_455
C23 O14 3.5918(18) no 1_455
C24 O14 3.566(2) no 1_455
C24 C28 3.592(2) no 2_567
C25 F5 3.278(2) no 1_556
C25 F6 3.3855(18) no 1_556
C25 O10 3.280(2) no 1_455
C26 F6 3.553(2) no 1_556
C27 F3 3.4726(19) no 1_455
C27 F5 3.413(2) no 1_556
C27 F6 3.549(2) no 1_556
C27 O13 3.341(2) no 1_556
C28 O6 3.2853(17) no 2_567
C28 C24 3.592(2) no 2_567
C29 O4 3.5893(17) no 2_667
C29 O6 3.3856(17) no 2_567
Fe1 H1B 3.5574 no .
Fe1 H3A 3.5129 no .
Fe1 H8 3.0961 no .
Fe1 H9A 3.2061 no .
Fe1 H15B 2.9496 no .
Fe1 H16B 3.2191 no .
Fe1 H30 3.3773 no .
Fe2 H8 3.3248 no .
Fe2 H15B 3.4008 no .
Fe2 H16B 2.9821 no .
Fe2 H22B 3.3168 no .
Fe2 H25A 3.2565 no .
Fe2 H30 3.1691 no .
O1 H2 3.2082 no .
O1 H4 2.9587 no .
O1 H8 2.5593 no .
O1 H10 2.9268 no .
O1 H14 3.3372 no .
O1 H15B 2.4832 no .
O1 H16B 2.4974 no .
O1 H30 2.8313 no .
O2 H1A 3.0695 no .
O2 H1B 2.9949 no .
O2 H2 3.5320 no .
O2 H4 2.6558 no .
O2 H30 2.3789 no .
O3 H1A 2.5926 no .
O3 H1B 2.6658 no .
O4 H1B 3.2418 no .
O4 H9A 2.5324 no .
O4 H10 3.4479 no .
O4 H16B 3.2900 no .
O5 H8 2.4059 no .
O5 H15B 3.3371 no .
O5 H23A 3.0268 no .
O5 H23B 3.0528 no .
O6 H23A 2.6328 no .
O6 H23B 2.6190 no .
O7 H4 3.4309 no .
O7 H16B 3.2107 no .
O7 H22B 2.8976 no .
O7 H25A 2.6479 no .
N1 H2 3.4812 no .
N1 H4 3.5607 no .
N2 H3A 2.9055 no .
N2 H3B 3.1834 no .
N2 H5 3.2377 no .
N2 H7 3.2425 no .
N2 H15B 3.1410 no .
N3 H2 2.7957 no .
N3 H3A 2.9949 no .
N3 H9A 2.8984 no .
N3 H9B 3.2089 no .
N3 H11 3.2493 no .
N3 H13 3.2433 no .
N3 H15A 3.2309 no .
N3 H15B 2.5742 no .
N3 H16A 3.5178 no .
N3 H16B 3.0087 no .
N4 H10 3.5984 no .
N4 H14 3.3045 no .
N5 H10 2.9334 no .
N5 H23A 3.2122 no .
N5 H25A 2.8501 no .
N5 H25B 3.2079 no .
N5 H27 3.2484 no .
N5 H29 3.2410 no .
N6 H10 3.5796 no .
N6 H14 2.7727 no .
N6 H15B 3.3452 no .
N6 H16A 3.1591 no .
N6 H16B 2.5078 no .
N6 H18 3.2392 no .
N6 H20 3.2543 no .
N6 H22A 3.2326 no .
N6 H22B 2.7612 no .
C1 H3A 3.2412 no .
C1 H3B 2.4813 no .
C1 H9A 2.5371 no .
C1 H9B 2.8004 no .
C2 H3B 3.5526 no .
C2 H4 3.1919 no .
C2 H9A 3.5776 no .
C2 H30 3.4296 no .
C3 H1A 2.4436 no .
C3 H1B 3.2003 no .
C3 H5 2.7107 no .
C3 H9A 3.2858 no .
C3 H9B 2.5533 no .
C4 H1A 3.3187 no .
C4 H6 3.2628 no .
C4 H8 3.1765 no .
C5 H3A 2.9157 no .
C5 H3B 2.6649 no .
C5 H7 3.2577 no .
C6 H8 3.2388 no .
C7 H5 3.2563 no .
C8 H6 3.2477 no .
C8 H15B 3.1970 no .
C8 H30 3.5302 no .
C9 H1A 3.0201 no .
C9 H1B 2.4091 no .
C9 H2 3.1846 no .
C9 H3A 2.3968 no .
C9 H3B 2.9391 no .
C9 H11 2.6723 no .
C10 H2 3.1105 no .
C10 H3A 2.6036 no .
C10 H12 3.2520 no .
C11 H3A 3.3622 no .
C11 H9A 2.9442 no .
C11 H9B 2.6162 no .
C11 H13 3.2441 no .
C13 H11 3.2469 no .
C13 H15A 2.6188 no .
C13 H15B 3.2737 no .
C13 H16A 3.0347 no .
C14 H12 3.2697 no .
C14 H16A 2.6251 no .
C14 H16B 2.6854 no .
C15 H13 2.6696 no .
C15 H18 3.2707 no .
C16 H13 3.3604 no .
C16 H18 2.6699 no .
C17 H14 3.5853 no .
C17 H15A 2.7505 no .
C17 H15B 2.8062 no .
C17 H19 3.2665 no .
C18 H15A 3.0845 no .
C18 H16A 2.6367 no .
C18 H16B 3.2807 no .
C18 H20 3.2539 no .
C20 H18 3.2513 no .
C20 H22A 2.6135 no .
C20 H22B 3.0545 no .
C20 H23B 3.5052 no .
C21 H14 3.3873 no .
C21 H19 3.2527 no .
C21 H23B 2.9459 no .
C22 H14 3.2453 no .
C22 H20 2.7196 no .
C22 H23A 3.1448 no .
C22 H23B 2.3940 no .
C22 H25A 2.5452 no .
C22 H25B 2.8007 no .
C23 H22A 2.5336 no .
C23 H22B 3.2785 no .
C23 H25A 3.2951 no .
C23 H25B 2.5761 no .
C24 H8 3.4205 no .
C25 H10 3.5084 no .
C25 H14 3.5180 no .
C25 H22A 2.8383 no .
C25 H22B 2.5065 no .
C25 H23A 2.3877 no .
C25 H23B 3.0536 no .
C25 H27 2.7238 no .
C26 H10 3.4825 no .
C26 H23A 2.7041 no .
C26 H28 3.2541 no .
C26 H30 3.1825 no .
C27 H23A 3.3991 no .
C27 H25A 3.0094 no .
C27 H25B 2.6536 no .
C27 H29 3.2577 no .
C28 H30 3.2441 no .
C29 H27 3.2579 no .
C30 H28 3.2525 no .
H1A H3A 3.2541 no .
H1A H3B 2.0615 no .
H1A H9A 3.2552 no .
H1A H9B 3.0812 no .
H1B H3B 3.1819 no .
H1B H4 3.5442 no .
H1B H9A 2.1477 no .
H1B H9B 2.6768 no .
H2 H9A 2.6945 no .
H2 H10 3.5331 no .
H2 H16B 2.9155 no .
H3A H5 3.0077 no .
H3A H9A 3.3688 no .
H3A H9B 2.3446 no .
H3B H5 2.5262 no .
H3B H9B 2.7907 no .
H4 H9A 3.2310 no .
H4 H10 2.8456 no .
H4 H16B 3.5410 no .
H5 H6 2.3513 no .
H6 H7 2.3562 no .
H7 H8 2.3212 no .
H8 H15B 2.8555 no .
H8 H30 3.2066 no .
H9A H11 3.0266 no .
H9B H11 2.4585 no .
H10 H16B 3.4379 no .
H10 H25A 3.0499 no .
H11 H12 2.3499 no .
H12 H13 2.3457 no .
H13 H15A 2.4526 no .
H13 H15B 3.5387 no .
H13 H16A 2.9542 no .
H14 H16B 3.0278 no .
H14 H22B 2.7535 no .
H14 H25A 2.9801 no .
H15A H16A 2.4208 no .
H15A H16B 2.8827 no .
H15A H18 2.8425 no .
H15B H16A 2.8818 no .
H15B H16B 2.3752 no .
H16A H18 2.5262 no .
H16B H18 3.5720 no .
H18 H19 2.3416 no .
H19 H20 2.3579 no .
H20 H22A 2.4417 no .
H20 H22B 3.2378 no .
H20 H23B 3.4629 no .
H22A H23A 3.1207 no .
H22A H23B 2.1354 no .
H22A H25A 3.0283 no .
H22A H25B 2.8392 no .
H22B H23B 3.3168 no .
H22B H25A 2.2008 no .
H22B H25B 2.9080 no .
H23A H25A 3.3509 no .
H23A H25B 2.2577 no .
H23A H27 3.5845 no .
H23B H25B 2.9822 no .
H25A H27 3.1364 no .
H25B H27 2.5061 no .
H27 H28 2.3550 no .
H28 H29 2.3485 no .
H29 H30 2.3268 no .
S1 H21 3.3453 no .
S1 H22B 3.1689 no 2_657
S1 H23A 3.4516 no 1_655
S1 H23B 3.5191 no 1_655
S1 H24 3.0615 no .
S1 H25A 3.5438 no 2_657
S1 H25B 3.5076 no 1_655
S1 H26 3.2564 no 2_657
S2 H3A 3.4162 no .
S2 H6 3.3406 no 2_566
S2 H7 3.5116 no 2_566
S2 H9B 3.0122 no 2_666
S2 H20 3.4522 no 2_556
F1 H1A 2.7888 no 2_667
F1 H3B 3.2608 no 2_667
F1 H5 3.4674 no 2_667
F1 H26 2.9928 no 2_657
F2 H5 3.4434 no 2_667
F2 H6 3.3351 no 2_667
F2 H20 3.5878 no 2_657
F2 H22A 3.2374 no 2_657
F2 H22B 2.8172 no 2_657
F2 H25B 3.1215 no 1_655
F2 H26 3.5759 no 2_657
F2 H27 3.1998 no 1_655
F3 H23A 2.7088 no 1_655
F3 H25B 3.0608 no 1_655
F3 H27 3.0399 no 1_655
F3 H29 2.9841 no 2_667
F3 H30 3.1920 no 2_667
F4 H13 2.7433 no .
F4 H15A 3.1356 no .
F4 H20 3.0916 no 2_556
F4 H22A 3.1174 no 2_556
F4 H23B 3.1745 no 2_556
F5 H6 3.5270 no 2_566
F5 H20 2.7877 no 2_556
F5 H22A 2.6187 no 2_556
F5 H25A 3.0104 no 1_554
F5 H25B 2.8111 no 1_554
F5 H27 2.7339 no 1_554
F6 H1A 2.6454 no 2_666
F6 H1B 3.1066 no 2_666
F6 H3B 3.2913 no 2_666
F6 H9B 3.4496 no 2_666
F6 H25A 2.6961 no 1_554
F6 H25B 3.5518 no 1_554
F6 H27 3.3721 no 1_554
O2 H4 3.0005 no 2_667
O3 H2 2.9518 no 2_667
O3 H4 1.8065 no 2_667
O3 H10 1.8605 no 2_667
O3 H14 2.9782 no 2_667
O4 H17 2.9292 no .
O4 H21 2.9009 no .
O4 H29 3.1806 no 2_667
O5 H18 3.3879 no 2_556
O5 H19 2.9836 no 2_556
O5 H28 3.1100 no 2_567
O6 H9A 3.4011 no 1_455
O6 H17 1.9345 no 1_455
O6 H18 2.3439 no 2_556
O6 H19 3.2468 no 2_556
O6 H21 3.0518 no 1_455
O6 H28 2.6108 no 2_567
O6 H29 2.8192 no 2_567
O7 H1A 3.5504 no 2_667
O7 H1B 3.5674 no 2_667
O7 H24 2.9549 no .
O7 H26 2.8429 no .
O8 H14 2.8882 no 2_657
O8 H22B 2.5795 no 2_657
O8 H24 3.0615 no .
O8 H24 3.2572 no 2_657
O8 H25A 2.9210 no 2_657
O8 H26 3.3714 no .
O8 H26 2.0338 no 2_657
O9 H2 3.5359 no .
O9 H14 3.5705 no .
O9 H17 3.1637 no .
O9 H21 2.0543 no .
O9 H23A 3.3900 no 1_655
O9 H23B 3.3085 no 1_655
O9 H24 2.1031 no .
O9 H26 3.2482 no .
O10 H22A 2.6777 no 1_655
O10 H22B 3.0657 no 2_657
O10 H23A 2.8937 no 1_655
O10 H23B 2.7533 no 1_655
O10 H25A 3.1579 no 2_657
O10 H25B 2.4697 no 1_655
O10 H25B 3.5686 no 2_657
O11 H6 2.7041 no 2_566
O11 H8 3.5824 no .
O11 H15A 3.2536 no .
O11 H15B 3.0259 no .
O11 H19 3.2821 no 2_556
O11 H20 2.4693 no 2_556
O12 H3A 2.4362 no .
O12 H3A 2.9572 no 2_666
O12 H3B 2.9032 no 2_666
O12 H9B 2.7337 no 2_666
O13 H6 3.0432 no 2_566
O13 H7 2.3056 no 2_566
O13 H9A 3.4127 no 2_666
O13 H9B 2.3866 no 2_666
O13 H11 3.3829 no 2_666
O13 H27 2.8488 no 1_554
O13 H28 3.3349 no 1_554
O14 H2 1.8665 no .
O14 H4 3.0477 no .
O14 H13 2.7653 no 2_656
O14 H16A 3.4704 no .
O14 H16B 3.1195 no .
O14 H18 3.5394 no 2_656
O14 H23A 3.4571 no 1_655
O14 H23B 3.1823 no 1_655
O14 H29 3.5463 no 2_667
O15 H10 3.0306 no .
O15 H12 2.7556 no 2_656
O15 H14 1.9271 no .
O15 H16B 3.4034 no .
O15 H22B 3.3524 no .
N5 H1B 3.0597 no 2_667
C1 H10 3.1679 no 2_667
C2 H4 2.6953 no 2_667
C2 H10 2.8339 no 2_667
C5 H11 3.2083 no 2_666
C6 H6 3.4514 no 2_566
C6 H7 3.5803 no 2_566
C7 H6 3.3362 no 2_566
C7 H19 3.5284 no 2_556
C7 H27 3.2550 no 2_567
C7 H28 3.3707 no 2_567
C8 H19 3.3581 no 2_556
C8 H28 3.5160 no 2_567
C11 H5 3.1710 no 2_666
C11 H18 3.4001 no 2_656
C12 H5 3.5626 no 2_666
C12 H16A 2.8660 no 2_656
C12 H18 3.3989 no 2_656
C13 H16A 2.9624 no 2_656
C16 H12 3.2696 no 2_656
C17 H12 3.1649 no 2_656
C18 H11 3.5289 no 2_656
C18 H12 3.2118 no 2_656
C20 H6 3.3889 no 1_545
C20 H15A 3.4081 no 2_556
C23 H17 2.9930 no 1_455
C23 H21 3.3614 no 1_455
C23 H29 3.2768 no 2_567
C24 H17 2.7895 no 1_455
C24 H18 2.9461 no 2_556
C24 H19 3.4230 no 2_556
C24 H28 2.9409 no 2_567
C24 H29 3.1097 no 2_567
C26 H1B 3.1423 no 2_667
C27 H1B 3.2235 no 2_667
C27 H7 3.5462 no 2_567
C28 H1B 3.1833 no 2_667
C28 H7 3.4757 no 2_567
C28 H9A 2.8785 no 2_667
C29 H1B 3.0771 no 2_667
C29 H9A 2.9885 no 2_667
C29 H23A 3.3865 no 2_567
C30 H1B 3.0107 no 2_667
C31 H22B 3.4926 no 2_657
C31 H23A 3.5258 no 1_655
C31 H25B 3.3604 no 1_655
C31 H26 3.4280 no 2_657
C32 H20 3.2207 no 2_556
C32 H22A 3.4449 no 2_556
C32 H25A 3.4183 no 1_554
C32 H27 3.4098 no 1_554
H1A F1 2.7888 no 2_667
H1A F6 2.6454 no 2_666
H1A O7 3.5504 no 2_667
H1A H10 3.0134 no 2_667
H1B F6 3.1066 no 2_666
H1B O7 3.5674 no 2_667
H1B N5 3.0597 no 2_667
H1B C26 3.1423 no 2_667
H1B C27 3.2235 no 2_667
H1B C28 3.1833 no 2_667
H1B C29 3.0771 no 2_667
H1B C30 3.0107 no 2_667
H1B H10 3.0512 no 2_667
H1B H29 3.5771 no 2_667
H1B H30 3.4842 no 2_667
H2 O3 2.9518 no 2_667
H2 O9 3.5359 no .
H2 O14 1.8665 no .
H2 H17 2.2099 no .
H2 H21 2.1538 no .
H2 H29 3.1534 no 2_667
H3A S2 3.4162 no .
H3A O12 2.4362 no .
H3A O12 2.9572 no 2_666
H3A H3A 3.2009 no 2_666
H3A H11 3.5246 no 2_666
H3B F1 3.2608 no 2_667
H3B F6 3.2913 no 2_666
H3B O12 2.9032 no 2_666
H3B H11 3.4332 no 2_666
H4 O2 3.0005 no 2_667
H4 O3 1.8065 no 2_667
H4 O14 3.0477 no .
H4 C2 2.6953 no 2_667
H4 H17 3.3738 no .
H4 H21 3.0914 no .
H4 H29 3.2770 no 2_667
H4 H30 3.5782 no 2_667
H5 F1 3.4674 no 2_667
H5 F2 3.4434 no 2_667
H5 C11 3.1710 no 2_666
H5 C12 3.5626 no 2_666
H5 H11 2.4216 no 2_666
H5 H12 3.2198 no 2_666
H6 S2 3.3406 no 2_566
H6 F2 3.3351 no 2_667
H6 F5 3.5270 no 2_566
H6 O11 2.7041 no 2_566
H6 O13 3.0432 no 2_566
H6 C6 3.4514 no 2_566
H6 C7 3.3362 no 2_566
H6 C20 3.3889 no 1_565
H6 H6 3.4145 no 2_566
H6 H7 3.2078 no 2_566
H6 H19 3.3437 no 1_565
H6 H20 2.9050 no 1_565
H7 S2 3.5116 no 2_566
H7 O13 2.3056 no 2_566
H7 C6 3.5803 no 2_566
H7 C27 3.5462 no 2_567
H7 C28 3.4757 no 2_567
H7 H6 3.2078 no 2_566
H7 H19 3.2379 no 2_556
H7 H27 2.9548 no 2_567
H7 H28 2.8061 no 2_567
H8 O11 3.5824 no .
H8 H19 2.9090 no 2_556
H8 H28 3.0654 no 2_567
H9A O6 3.4011 no 1_655
H9A O13 3.4127 no 2_666
H9A C28 2.8785 no 2_667
H9A C29 2.9885 no 2_667
H9A H17 3.4001 no .
H9A H28 2.8610 no 2_667
H9A H29 3.0467 no 2_667
H9B S2 3.0122 no 2_666
H9B F6 3.4496 no 2_666
H9B O12 2.7337 no 2_666
H9B O13 2.3866 no 2_666
H9B H28 3.5596 no 2_667
H10 O3 1.8605 no 2_667
H10 O15 3.0306 no .
H10 C1 3.1679 no 2_667
H10 C2 2.8339 no 2_667
H10 H1A 3.0134 no 2_667
H10 H1B 3.0512 no 2_667
H10 H24 3.1211 no .
H10 H26 3.2159 no .
H11 O13 3.3829 no 2_666
H11 C5 3.2083 no 2_666
H11 C18 3.5289 no 2_656
H11 H3A 3.5246 no 2_666
H11 H3B 3.4332 no 2_666
H11 H5 2.4216 no 2_666
H11 H18 3.2938 no 2_656
H12 O15 2.7556 no 2_656
H12 C16 3.2696 no 2_656
H12 C17 3.1649 no 2_656
H12 C18 3.2118 no 2_656
H12 H5 3.2198 no 2_666
H12 H16A 2.6970 no 2_656
H12 H16B 3.4392 no 2_656
H12 H18 3.2899 no 2_656
H12 H24 2.8871 no 2_656
H12 H26 3.3451 no 2_656
H13 F4 2.7433 no .
H13 O14 2.7653 no 2_656
H13 H16A 2.8558 no 2_656
H13 H17 3.1588 no 2_656
H13 H21 2.7383 no 2_656
H13 H24 3.4565 no 2_656
H14 O3 2.9782 no 2_667
H14 O8 2.8882 no 2_657
H14 O9 3.5705 no .
H14 O15 1.9271 no .
H14 H24 2.2409 no .
H14 H26 2.1314 no .
H15A F4 3.1356 no .
H15A O11 3.2536 no .
H15A C20 3.4081 no 2_556
H15A H20 3.1526 no 2_556
H15B O11 3.0259 no .
H15B H19 3.1892 no 2_556
H16A O14 3.4704 no .
H16A C12 2.8660 no 2_656
H16A C13 2.9624 no 2_656
H16A H12 2.6970 no 2_656
H16A H13 2.8558 no 2_656
H16B O14 3.1195 no .
H16B O15 3.4034 no .
H16B H12 3.4392 no 2_656
H16B H21 3.3430 no .
H16B H24 3.4760 no .
H17 O4 2.9292 no .
H17 O6 1.9345 no 1_655
H17 O9 3.1637 no .
H17 C23 2.9930 no 1_655
H17 C24 2.7895 no 1_655
H17 H2 2.2099 no .
H17 H4 3.3738 no .
H17 H9A 3.4001 no .
H17 H13 3.1588 no 2_656
H17 H18 3.0064 no 2_656
H17 H23A 2.9426 no 1_655
H17 H23B 2.7106 no 1_655
H17 H29 3.1006 no 2_667
H18 O5 3.3879 no 2_556
H18 O6 2.3439 no 2_556
H18 O14 3.5394 no 2_656
H18 C11 3.4001 no 2_656
H18 C12 3.3989 no 2_656
H18 C24 2.9461 no 2_556
H18 H11 3.2938 no 2_656
H18 H12 3.2899 no 2_656
H18 H17 3.0064 no 2_656
H19 O5 2.9836 no 2_556
H19 O6 3.2468 no 2_556
H19 O11 3.2821 no 2_556
H19 C7 3.5284 no 2_556
H19 C8 3.3581 no 2_556
H19 C24 3.4230 no 2_556
H19 H6 3.3437 no 1_545
H19 H7 3.2379 no 2_556
H19 H8 2.9090 no 2_556
H19 H15B 3.1892 no 2_556
H20 S2 3.4522 no 2_556
H20 F2 3.5878 no 2_657
H20 F4 3.0916 no 2_556
H20 F5 2.7877 no 2_556
H20 O11 2.4693 no 2_556
H20 C32 3.2207 no 2_556
H20 H6 2.9050 no 1_545
H20 H15A 3.1526 no 2_556
H21 S1 3.3453 no .
H21 O4 2.9009 no .
H21 O6 3.0518 no 1_655
H21 O9 2.0543 no .
H21 C23 3.3614 no 1_655
H21 H2 2.1538 no .
H21 H4 3.0914 no .
H21 H13 2.7383 no 2_656
H21 H16B 3.3430 no .
H21 H23A 3.1416 no 1_655
H21 H23B 2.8788 no 1_655
H21 H24 3.0808 no .
H21 H29 3.5640 no 2_667
H22A F2 3.2374 no 2_657
H22A F4 3.1174 no 2_556
H22A F5 2.6187 no 2_556
H22A O10 2.6777 no 1_455
H22A C32 3.4449 no 2_556
H22B S1 3.1689 no 2_657
H22B F2 2.8172 no 2_657
H22B O8 2.5795 no 2_657
H22B O10 3.0657 no 2_657
H22B O15 3.3524 no .
H22B C31 3.4926 no 2_657
H22B H26 3.0446 no .
H23A S1 3.4516 no 1_455
H23A F3 2.7088 no 1_455
H23A O9 3.3900 no 1_455
H23A O10 2.8937 no 1_455
H23A O14 3.4571 no 1_455
H23A C29 3.3865 no 2_567
H23A C31 3.5258 no 1_455
H23A H17 2.9426 no 1_455
H23A H21 3.1416 no 1_455
H23A H29 2.5817 no 2_567
H23B S1 3.5191 no 1_455
H23B F4 3.1745 no 2_556
H23B O9 3.3085 no 1_455
H23B O10 2.7533 no 1_455
H23B O14 3.1823 no 1_455
H23B H17 2.7106 no 1_455
H23B H21 2.8788 no 1_455
H24 S1 3.0615 no .
H24 O7 2.9549 no .
H24 O8 3.0615 no .
H24 O8 3.2572 no 2_657
H24 O9 2.1031 no .
H24 H10 3.1211 no .
H24 H12 2.8871 no 2_656
H24 H13 3.4565 no 2_656
H24 H14 2.2409 no .
H24 H16B 3.4760 no .
H24 H21 3.0808 no .
H25A S1 3.5438 no 2_657
H25A F5 3.0104 no 1_556
H25A F6 2.6961 no 1_556
H25A O8 2.9210 no 2_657
H25A O10 3.1579 no 2_657
H25A C32 3.4183 no 1_556
H25B S1 3.5076 no 1_455
H25B F2 3.1215 no 1_455
H25B F3 3.0608 no 1_455
H25B F5 2.8111 no 1_556
H25B F6 3.5518 no 1_556
H25B O10 2.4697 no 1_455
H25B O10 3.5686 no 2_657
H25B C31 3.3604 no 1_455
H26 S1 3.2564 no 2_657
H26 F1 2.9928 no 2_657
H26 F2 3.5759 no 2_657
H26 O7 2.8429 no .
H26 O8 3.3714 no .
H26 O8 2.0338 no 2_657
H26 O9 3.2482 no .
H26 C31 3.4280 no 2_657
H26 H10 3.2159 no .
H26 H12 3.3451 no 2_656
H26 H14 2.1314 no .
H26 H22B 3.0446 no .
H27 F2 3.1998 no 1_455
H27 F3 3.0399 no 1_455
H27 F5 2.7339 no 1_556
H27 F6 3.3721 no 1_556
H27 O13 2.8488 no 1_556
H27 C7 3.2550 no 2_567
H27 C32 3.4098 no 1_556
H27 H7 2.9548 no 2_567
H28 O5 3.1100 no 2_567
H28 O6 2.6108 no 2_567
H28 O13 3.3349 no 1_556
H28 C7 3.3707 no 2_567
H28 C8 3.5160 no 2_567
H28 C24 2.9409 no 2_567
H28 H7 2.8061 no 2_567
H28 H8 3.0654 no 2_567
H28 H9A 2.8610 no 2_667
H28 H9B 3.5596 no 2_667
H29 F3 2.9841 no 2_667
H29 O4 3.1806 no 2_667
H29 O6 2.8192 no 2_567
H29 O14 3.5463 no 2_667
H29 C23 3.2768 no 2_567
H29 C24 3.1097 no 2_567
H29 H1B 3.5771 no 2_667
H29 H2 3.1534 no 2_667
H29 H4 3.2770 no 2_667
H29 H9A 3.0467 no 2_667
H29 H17 3.1006 no 2_667
H29 H21 3.5640 no 2_667
H29 H23A 2.5817 no 2_567
H30 F3 3.1920 no 2_667
H30 H1B 3.4842 no 2_667
H30 H4 3.5782 no 2_667

loop_
_geom_hbond_atom_site_label_D
_geom_hbond_atom_site_label_H
_geom_hbond_atom_site_label_A
_geom_hbond_site_symmetry_A
_geom_hbond_distance_DA
_geom_hbond_distance_DH
_geom_hbond_distance_HA
_geom_hbond_angle_DHA
_geom_hbond_publ_flag
O4 H2 O14 . 2.6545(16) 0.796 1.867 170.6 no
O4 H4 O3 2_667 2.6402(19) 0.844 1.806 169.3 no
O7 H10 O3 2_667 2.6312(14) 0.775 1.861 172.5 no
O7 H14 O15 . 2.6840(17) 0.758 1.927 176.5 no
O14 H17 O6 1_655 2.7338(18) 0.802 1.934 174.2 no
O14 H21 O9 . 2.812(2) 0.765 2.054 170.8 no
O15 H24 O9 . 2.8501(18) 0.764 2.103 166.0 no
O15 H26 O8 2_657 2.812(2) 0.848 2.034 152.3 no

loop_
_geom_torsion_atom_site_label_1
_geom_torsion_atom_site_label_2
_geom_torsion_atom_site_label_3
_geom_torsion_atom_site_label_4
_geom_torsion
_geom_torsion_publ_flag
O1 Fe1 O2 C2 173.31(8) no
O1 Fe1 N2 C4 177.39(7) no
O1 Fe1 N2 C8 4.72(8) no
O1 Fe1 N3 C10 -163.88(8) no
O1 Fe1 N3 C14 12.75(12) no
O4 Fe1 O2 C2 74.68(9) no
O2 Fe1 N1 C1 15.79(7) no
O2 Fe1 N1 C3 -106.91(7) no
O2 Fe1 N1 C9 135.23(7) no
N1 Fe1 O2 C2 -13.76(8) no
O2 Fe1 N2 C4 79.38(8) no
O2 Fe1 N2 C8 -93.28(8) no
N2 Fe1 O2 C2 -91.42(9) no
O2 Fe1 N3 C10 4.56(17) no
O2 Fe1 N3 C14 -178.81(8) no
N3 Fe1 O2 C2 4.34(17) no
O4 Fe1 N1 C1 -69.65(7) no
O4 Fe1 N1 C3 167.66(6) no
O4 Fe1 N1 C9 49.79(6) no
O4 Fe1 N3 C10 -65.66(9) no
O4 Fe1 N3 C14 110.97(11) no
N1 Fe1 N2 C4 1.28(7) no
N1 Fe1 N2 C8 -171.38(8) no
N2 Fe1 N1 C1 108.05(7) no
N2 Fe1 N1 C3 -14.64(6) no
N2 Fe1 N1 C9 -132.50(7) no
N1 Fe1 N3 C10 22.87(8) no
N1 Fe1 N3 C14 -160.50(12) no
N3 Fe1 N1 C1 -155.70(8) no
N3 Fe1 N1 C3 81.61(7) no
N3 Fe1 N1 C9 -36.26(6) no
N2 Fe1 N3 C10 99.55(9) no
N2 Fe1 N3 C14 -83.82(11) no
N3 Fe1 N2 C4 -73.27(8) no
N3 Fe1 N2 C8 114.07(8) no
O1 Fe2 O5 C24 -166.44(7) no
O1 Fe2 N5 C26 -169.98(7) no
O1 Fe2 N5 C30 11.87(9) no
O1 Fe2 N6 C17 -7.09(11) no
O1 Fe2 N6 C21 -170.44(8) no
O5 Fe2 N4 C22 112.00(6) no
O5 Fe2 N4 C23 -7.95(5) no
O5 Fe2 N4 C25 -127.98(7) no
N4 Fe2 O5 C24 7.73(6) no
O5 Fe2 N5 C26 95.73(8) no
O5 Fe2 N5 C30 -82.42(9) no
N5 Fe2 O5 C24 -66.22(7) no
O5 Fe2 N6 C17 86.79(10) no
O5 Fe2 N6 C21 -76.55(9) no
N6 Fe2 O5 C24 85.50(7) no
O7 Fe2 N4 C22 -66.44(6) no
O7 Fe2 N4 C23 173.60(6) no
O7 Fe2 N4 C25 53.58(7) no
O7 Fe2 N5 C26 -71.18(8) no
O7 Fe2 N5 C30 110.67(9) no
O7 Fe2 N6 C17 -105.73(10) no
O7 Fe2 N6 C21 90.92(9) no
N4 Fe2 N5 C26 17.32(7) no
N4 Fe2 N5 C30 -160.83(10) no
N5 Fe2 N4 C22 -153.70(8) no
N5 Fe2 N4 C23 86.34(6) no
N5 Fe2 N4 C25 -33.69(6) no
N4 Fe2 N6 C17 165.93(10) no
N4 Fe2 N6 C21 2.58(8) no
N6 Fe2 N4 C22 20.73(6) no
N6 Fe2 N4 C23 -99.23(6) no
N6 Fe2 N4 C25 140.74(8) no
N5 Fe2 N6 C17 177.31(8) no
N5 Fe2 N6 C21 13.97(16) no
N6 Fe2 N5 C26 5.77(15) no
N6 Fe2 N5 C30 -172.38(8) no
O8 S1 C31 F1 -50.10(15) no
O8 S1 C31 F2 69.63(14) no
O8 S1 C31 F3 -170.54(10) no
O9 S1 C31 F1 68.49(16) no
O9 S1 C31 F2 -171.79(12) no
O9 S1 C31 F3 -51.96(13) no
O10 S1 C31 F1 -170.89(13) no
O10 S1 C31 F2 -51.17(15) no
O10 S1 C31 F3 68.66(13) no
O11 S2 C32 F4 -54.19(12) no
O11 S2 C32 F5 65.16(14) no
O11 S2 C32 F6 -175.39(10) no
O12 S2 C32 F4 66.66(13) no
O12 S2 C32 F5 -173.99(12) no
O12 S2 C32 F6 -54.54(13) no
O13 S2 C32 F4 -174.00(10) no
O13 S2 C32 F5 -54.64(14) no
O13 S2 C32 F6 64.80(12) no
Fe1 O2 C2 O3 -170.71(10) no
Fe1 O2 C2 C1 8.18(17) no
Fe2 O5 C24 O6 173.14(7) no
Fe2 O5 C24 C23 -5.44(13) no
Fe1 N1 C1 C2 -16.43(14) no
Fe1 N1 C3 C4 25.11(11) no
Fe1 N1 C9 C10 45.03(13) no
C1 N1 C3 C4 -94.41(13) no
C3 N1 C1 C2 104.03(15) no
C1 N1 C9 C10 161.33(13) no
C9 N1 C1 C2 -130.94(13) no
C3 N1 C9 C10 -72.19(15) no
C9 N1 C3 C4 139.46(10) no
Fe1 N2 C4 C3 12.96(14) no
Fe1 N2 C4 C5 -171.34(7) no
Fe1 N2 C8 C7 172.39(7) no
C4 N2 C8 C7 -0.20(18) no
C8 N2 C4 C3 -174.13(10) no
C8 N2 C4 C5 1.56(18) no
Fe1 N3 C10 C9 -4.05(18) no
Fe1 N3 C10 C11 175.05(10) no
Fe1 N3 C14 C13 -173.75(9) no
Fe1 N3 C14 C15 2.7(2) no
C10 N3 C14 C13 2.7(2) no
C10 N3 C14 C15 179.15(13) no
C14 N3 C10 C9 179.01(13) no
C14 N3 C10 C11 -1.9(2) no
Fe2 N4 C22 C21 -39.60(11) no
Fe2 N4 C23 C24 7.75(10) no
Fe2 N4 C25 C26 45.13(11) no
C22 N4 C23 C24 -109.45(13) no
C23 N4 C22 C21 78.12(15) no
C22 N4 C25 C26 161.97(11) no
C25 N4 C22 C21 -156.31(11) no
C23 N4 C25 C26 -72.54(14) no
C25 N4 C23 C24 124.77(12) no
Fe2 N5 C26 C25 3.22(14) no
Fe2 N5 C26 C27 -177.68(8) no
Fe2 N5 C30 C29 178.23(8) no
C26 N5 C30 C29 0.1(2) no
C30 N5 C26 C25 -178.54(11) no
C30 N5 C26 C27 0.57(19) no
Fe2 N6 C17 C16 27.38(19) no
Fe2 N6 C17 C18 -155.98(10) no
Fe2 N6 C21 C20 157.60(10) no
Fe2 N6 C21 C22 -26.45(15) no
C17 N6 C21 C20 -6.9(2) no
C17 N6 C21 C22 169.05(12) no
C21 N6 C17 C16 -170.13(13) no
C21 N6 C17 C18 6.5(2) no
N1 C1 C2 O2 7.3(2) no
N1 C1 C2 O3 -173.76(12) no
N1 C3 C4 N2 -26.07(15) no
N1 C3 C4 C5 158.27(10) no
N2 C4 C5 C6 -1.85(19) no
C3 C4 C5 C6 173.61(11) no
C4 C5 C6 C7 0.8(2) no
C5 C6 C7 C8 0.5(2) no
C6 C7 C8 N2 -0.8(2) no
N1 C9 C10 N3 -29.4(2) no
N1 C9 C10 C11 151.51(14) no
N3 C10 C11 C12 0.4(3) no
C9 C10 C11 C12 179.45(14) no
C10 C11 C12 C13 0.3(3) no
C11 C12 C13 C14 0.5(3) no
C12 C13 C14 N3 -2.1(3) no
C12 C13 C14 C15 -178.45(15) no
N3 C14 C15 C16 -86.98(16) no
C13 C14 C15 C16 89.47(17) no
C14 C15 C16 C17 -175.95(9) no
C15 C16 C17 N6 -102.03(15) no
C15 C16 C17 C18 81.31(16) no
N6 C17 C18 C19 -1.3(3) no
C16 C17 C18 C19 175.27(14) no
C17 C18 C19 C20 -3.6(3) no
C18 C19 C20 C21 3.2(3) no
C19 C20 C21 N6 2.0(2) no
C19 C20 C21 C22 -173.66(14) no
N6 C21 C22 N4 45.85(17) no
C20 C21 C22 N4 -138.21(14) no
N4 C23 C24 O5 -2.50(14) no
N4 C23 C24 O6 178.81(9) no
N4 C25 C26 N5 -33.47(16) no
N4 C25 C26 C27 147.44(12) no
N5 C26 C27 C28 -1.0(2) no
C25 C26 C27 C28 178.06(11) no
C26 C27 C28 C29 0.7(2) no
C27 C28 C29 C30 -0.1(2) no
C28 C29 C30 N5 -0.4(2) no
